data_7061360
loop_
_publ_author_name
'Dutta, Debasish'
'Sharma, Pranay'
'Gomila, Rosa M.'
'Frontera, Antonio'
'Barcelo-Oliver, Miquel'
'Verma, Akalesh K.'
'Baruwa, Bandita'
'Bhattacharyya, Manjit K.'

_publ_section_title
;
 Solvent-driven structural topologies in phenanthroline-based co-crystals
 of Zn(ii) involving fascinating infinite chair-like
 {[(bzH)4Cl2]2&#x2212;}n assemblies and unconventional layered infinite
 {bz-H2O-Cl}n anion-water clusters: antiproliferative evaluation and
 theoretical studies
;
_journal_issue 12
_journal_name_full 'New Journal of Chemistry'
_journal_page_first 5638
_journal_page_last 5652
_journal_paper_doi 10.1039/D1NJ05234A
_journal_volume 46
_journal_year 2022
_chemical_formula_sum 'C43 H45 Cl N6 O10 Zn'
_chemical_formula_weight 906.67
_space_group_crystal_system orthorhombic
_space_group_IT_number 61
_space_group_name_Hall '-P 2ac 2ab'
_space_group_name_H-M_alt 'P b c a'
_atom_sites_solution_hydrogens mixed
_audit_creation_method SHELXL-2018/3
_audit_update_record
;
2021-05-09 deposited with the CCDC.	2022-02-21 downloaded from the CCDC.
;
_cell_angle_alpha 90
_cell_angle_beta 90
_cell_angle_gamma 90
_cell_formula_units_Z 8
_cell_length_a 21.1405(7)
_cell_length_b 17.9407(5)
_cell_length_c 22.1292(7)
_cell_measurement_reflns_used 9828
_cell_measurement_temperature 100(2)
_cell_measurement_theta_max 79.30
_cell_measurement_theta_min 2.89
_cell_volume 8393.1(4)
_computing_structure_refinement 'SHELXL-2018/3 (Sheldrick, 2018)'
_diffrn_ambient_temperature 100(2)
_diffrn_measured_fraction_theta_full 0.984
_diffrn_measured_fraction_theta_max 0.984
_diffrn_measurement_device_type 'Bruker D8 Venture'
_diffrn_measurement_method '\f and \w scans'
_diffrn_radiation_type CuK\a
_diffrn_radiation_wavelength 1.54178
_diffrn_reflns_av_R_equivalents 0.0317
_diffrn_reflns_av_unetI/netI 0.0161
_diffrn_reflns_Laue_measured_fraction_full 0.984
_diffrn_reflns_Laue_measured_fraction_max 0.984
_diffrn_reflns_limit_h_max 25
_diffrn_reflns_limit_h_min -25
_diffrn_reflns_limit_k_max 21
_diffrn_reflns_limit_k_min -21
_diffrn_reflns_limit_l_max 26
_diffrn_reflns_limit_l_min -25
_diffrn_reflns_number 100629
_diffrn_reflns_point_group_measured_fraction_full 0.984
_diffrn_reflns_point_group_measured_fraction_max 0.984
_diffrn_reflns_theta_full 67.679
_diffrn_reflns_theta_max 68.243
_diffrn_reflns_theta_min 3.799
_exptl_absorpt_coefficient_mu 1.954
_exptl_absorpt_correction_T_max 0.789
_exptl_absorpt_correction_T_min 0.675
_exptl_absorpt_correction_type multi-scan
_exptl_absorpt_process_details
;
SADABS-2016/2 (Bruker,2016/2) was used for absorption correction.
wR2(int) was 0.1080 before and 0.0534 after correction.
The Ratio of minimum to maximum transmission is 0.8148.
The \l/2 correction factor is Not present.
;
_exptl_crystal_colour Colorless
_exptl_crystal_density_diffrn 1.435
_exptl_crystal_description Block
_exptl_crystal_F_000 3776
_exptl_crystal_size_max 0.260
_exptl_crystal_size_mid 0.240
_exptl_crystal_size_min 0.110
_refine_diff_density_max 0.925
_refine_diff_density_min -0.576
_refine_diff_density_rms 0.066
_refine_ls_extinction_method none
_refine_ls_goodness_of_fit_ref 1.094
_refine_ls_hydrogen_treatment constr
_refine_ls_matrix_type full
_refine_ls_number_parameters 562
_refine_ls_number_reflns 7565
_refine_ls_number_restraints 0
_refine_ls_restrained_S_all 1.094
_refine_ls_R_factor_all 0.0450
_refine_ls_R_factor_gt 0.0439
_refine_ls_shift/su_max 0.002
_refine_ls_shift/su_mean 0.000
_refine_ls_structure_factor_coef Fsqd
_refine_ls_weighting_details 'w=1/[\s^2^(Fo^2^)+(0.0468P)^2^+13.6037P] where P=(Fo^2^+2Fc^2^)/3'
_refine_ls_weighting_scheme calc
_refine_ls_wR_factor_gt 0.1150
_refine_ls_wR_factor_ref 0.1159
_reflns_Friedel_coverage 0.000
_reflns_number_gt 7297
_reflns_number_total 7565
_reflns_threshold_expression 'I > 2\s(I)'
_cod_data_source_file d1nj05234a2.cif
_cod_data_source_block shelx
_cod_depositor_comments 'Adding full bibliography for 7061360--7061361.cif.'
_cod_database_code 7061360
_shelx_shelxl_version_number 2018/3
_shelx_space_group_comment
;
The symmetry employed for this shelxl refinement is uniquely defined
by the following loop, which should always be used as a source of
symmetry information in preference to the above space-group names.
They are only intended as comments.
;
_shelx_estimated_absorpt_t_min 0.630
_shelx_estimated_absorpt_t_max 0.814

loop_
_space_group_symop_operation_xyz
'x, y, z'
'-x+1/2, -y, z+1/2'
'-x, y+1/2, -z+1/2'
'x+1/2, -y+1/2, -z'
'-x, -y, -z'
'x-1/2, y, -z-1/2'
'x, -y-1/2, z-1/2'
'-x-1/2, y-1/2, z'

loop_
_atom_site_label
_atom_site_type_symbol
_atom_site_fract_x
_atom_site_fract_y
_atom_site_fract_z
_atom_site_U_iso_or_equiv
_atom_site_adp_type
_atom_site_occupancy
_atom_site_site_symmetry_order
_atom_site_calc_flag
_atom_site_refinement_flags_posn
_atom_site_refinement_flags_adp
_atom_site_refinement_flags_occupancy
_atom_site_disorder_assembly
_atom_site_disorder_group
Zn1 Zn 0.67263(2) 0.51241(2) 0.75458(2) 0.02048(10) Uani 1 1 d . . . . .
Cl1 Cl 0.69891(4) 0.65011(4) 0.53059(3) 0.04150(18) Uani 1 1 d . . . . .
O3W O 0.82973(7) 0.43894(8) 0.57426(6) 0.0343(4) Uani 1 1 d G . . . .
H3WA H 0.859829 0.464850 0.557603 0.052 Uiso 1 1 d G U . . .
H3WB H 0.841351 0.392778 0.569379 0.052 Uiso 1 1 d G U . . .
O1W O 0.61857(8) 0.79674(8) 0.56039(6) 0.0374(4) Uani 1 1 d G . . . .
H1WA H 0.582691 0.800421 0.541390 0.056 Uiso 1 1 d G U . . .
H1WB H 0.634859 0.755177 0.547310 0.056 Uiso 1 1 d G U . . .
O4W O 0.58154(8) 0.48220(9) 1.00729(6) 0.0350(4) Uani 1 1 d G . . . .
H4WA H 0.562300 0.516938 0.986939 0.052 Uiso 1 1 d G U . . .
H4WB H 0.551035 0.456022 1.023122 0.052 Uiso 1 1 d G U . . .
O1 O 0.52091(9) 0.59318(11) 0.93952(9) 0.0376(4) Uani 1 1 d . . . . .
N1C N 0.74800(9) 0.57925(11) 0.71472(8) 0.0224(4) Uani 1 1 d . . . . .
N10A N 0.68444(9) 0.42628(11) 0.68726(8) 0.0226(4) Uani 1 1 d . . . . .
N10C N 0.68991(9) 0.59606(11) 0.82270(8) 0.0212(4) Uani 1 1 d . . . . .
N1A N 0.74225(9) 0.43913(11) 0.79618(8) 0.0227(4) Uani 1 1 d . . . . .
N1B N 0.59558(9) 0.56125(11) 0.70428(9) 0.0242(4) Uani 1 1 d . . . . .
O5W O 0.66676(10) 0.36553(13) 0.96553(9) 0.0438(5) Uani 1 1 d G . . . .
H5WA H 0.654842 0.406191 0.983736 0.066 Uiso 1 1 d G U . . .
H5WB H 0.702993 0.354622 0.981946 0.066 Uiso 1 1 d G U . . .
O3 O 0.50792(9) 0.69298(12) 0.99884(9) 0.0398(5) Uani 1 1 d . . . . .
O6W O 0.60285(10) 0.22901(12) 0.96887(10) 0.0463(5) Uani 1 1 d G . . . .
H6WA H 0.624138 0.270360 0.972732 0.069 Uiso 1 1 d G U . . .
H6WB H 0.564691 0.240581 0.980207 0.069 Uiso 1 1 d G U . . .
N10B N 0.59003(9) 0.46785(11) 0.79954(9) 0.0241(4) Uani 1 1 d . . . . .
O2W O 0.73913(11) 0.48470(11) 0.49071(9) 0.0427(5) Uani 1 1 d G . . . .
H2WA H 0.762959 0.466513 0.519219 0.064 Uiso 1 1 d G U . . .
H2WB H 0.727808 0.528261 0.503917 0.064 Uiso 1 1 d G U . . .
C11A C 0.76285(10) 0.38499(13) 0.75806(10) 0.0219(5) Uani 1 1 d . . . . .
C11C C 0.77104(10) 0.63212(13) 0.75303(10) 0.0211(5) Uani 1 1 d . . . . .
C13C C 0.74044(10) 0.64055(12) 0.81071(10) 0.0203(5) Uani 1 1 d . . . . .
C13A C 0.73166(10) 0.37782(13) 0.70034(10) 0.0214(5) Uani 1 1 d . . . . .
C11B C 0.53751(11) 0.53814(13) 0.72254(12) 0.0252(5) Uani 1 1 d . . . . .
C13B C 0.53446(11) 0.48960(13) 0.77412(12) 0.0257(5) Uani 1 1 d . . . . .
C12A C 0.81187(11) 0.33543(14) 0.77346(11) 0.0257(5) Uani 1 1 d . . . . .
C2C C 0.77519(11) 0.57197(15) 0.66081(10) 0.0265(5) Uani 1 1 d . . . . .
H2C H 0.759586 0.534929 0.633996 0.032 Uiso 1 1 calc R U . . .
C5 C 0.51395(11) 0.68168(14) 0.83592(11) 0.0277(5) Uani 1 1 d . . . . .
H5 H 0.521088 0.629616 0.832032 0.033 Uiso 1 1 calc R U . . .
C12C C 0.82208(11) 0.67882(14) 0.73789(11) 0.0243(5) Uani 1 1 d . . . . .
C14C C 0.76257(11) 0.69446(13) 0.85175(10) 0.0240(5) Uani 1 1 d . . . . .
C6C C 0.81527(12) 0.74027(14) 0.83536(11) 0.0283(5) Uani 1 1 d . . . . .
H6C H 0.830688 0.776234 0.863217 0.034 Uiso 1 1 calc R U . . .
C14A C 0.75022(12) 0.32062(13) 0.66054(11) 0.0264(5) Uani 1 1 d . . . . .
C2A C 0.76930(11) 0.44474(15) 0.85030(11) 0.0279(5) Uani 1 1 d . . . . .
H2A H 0.754863 0.482371 0.877170 0.033 Uiso 1 1 calc R U . . .
C4 C 0.50876(11) 0.71239(15) 0.89272(12) 0.0287(5) Uani 1 1 d . . . . .
C6 C 0.50902(12) 0.72470(16) 0.78462(12) 0.0321(6) Uani 1 1 d . . . . .
H6 H 0.512493 0.702240 0.745889 0.039 Uiso 1 1 calc R U . . .
C5C C 0.84354(11) 0.73310(14) 0.78064(11) 0.0281(5) Uani 1 1 d . . . . .
H5C H 0.878098 0.764572 0.770535 0.034 Uiso 1 1 calc R U . . .
C8C C 0.67945(12) 0.65626(14) 0.91892(11) 0.0277(5) Uani 1 1 d . . . . .
H8C H 0.657371 0.660249 0.956172 0.033 Uiso 1 1 calc R U . . .
C9C C 0.66045(11) 0.60424(14) 0.87526(10) 0.0248(5) Uani 1 1 d . . . . .
H9C H 0.624932 0.573504 0.883660 0.030 Uiso 1 1 calc R U . . .
C7C C 0.73035(12) 0.70128(14) 0.90709(11) 0.0279(5) Uani 1 1 d . . . . .
H7C H 0.743805 0.736924 0.936124 0.033 Uiso 1 1 calc R U . . .
C8A C 0.66811(12) 0.36115(14) 0.59373(11) 0.0295(5) Uani 1 1 d . . . . .
H8A H 0.644424 0.356235 0.557462 0.035 Uiso 1 1 calc R U . . .
C3C C 0.82590(11) 0.61666(15) 0.64189(11) 0.0293(5) Uani 1 1 d . . . . .
H3C H 0.843916 0.609873 0.602946 0.035 Uiso 1 1 calc R U . . .
C9A C 0.65366(11) 0.41778(14) 0.63502(10) 0.0257(5) Uani 1 1 d . . . . .
H9A H 0.620563 0.451599 0.625466 0.031 Uiso 1 1 calc R U . . .
C9B C 0.58774(13) 0.42333(14) 0.84766(11) 0.0313(6) Uani 1 1 d . . . . .
H9B H 0.626288 0.408011 0.865887 0.038 Uiso 1 1 calc R U . . .
C14B C 0.47507(12) 0.46606(14) 0.79576(13) 0.0333(6) Uani 1 1 d . . . . .
C9 C 0.50001(12) 0.78837(16) 0.89800(13) 0.0350(6) Uani 1 1 d . . . . .
H9 H 0.497602 0.810541 0.936921 0.042 Uiso 1 1 calc R U . . .
C4C C 0.84924(11) 0.67013(15) 0.67998(11) 0.0283(5) Uani 1 1 d . . . . .
H4C H 0.883334 0.701059 0.667600 0.034 Uiso 1 1 calc R U . . .
C7A C 0.71645(12) 0.31307(14) 0.60596(11) 0.0300(5) Uani 1 1 d . . . . .
H7A H 0.727225 0.274935 0.578009 0.036 Uiso 1 1 calc R U . . .
C7 C 0.49906(12) 0.80037(16) 0.78951(13) 0.0367(6) Uani 1 1 d . . . . .
H7 H 0.495189 0.830279 0.754274 0.044 Uiso 1 1 calc R U . . .
C6A C 0.80097(12) 0.27233(14) 0.67717(12) 0.0309(6) Uani 1 1 d . . . . .
H6A H 0.814264 0.234642 0.649818 0.037 Uiso 1 1 calc R U . . .
C4A C 0.83951(11) 0.34317(15) 0.83118(11) 0.0292(5) Uani 1 1 d . . . . .
H4A H 0.872701 0.310807 0.843395 0.035 Uiso 1 1 calc R U . . .
C5A C 0.83047(12) 0.27918(14) 0.73103(12) 0.0302(6) Uani 1 1 d . . . . .
H5A H 0.864059 0.246197 0.740938 0.036 Uiso 1 1 calc R U . . .
C3A C 0.81824(12) 0.39745(16) 0.86933(11) 0.0307(6) Uani 1 1 d . . . . .
H3A H 0.836381 0.403130 0.908333 0.037 Uiso 1 1 calc R U . . .
C2B C 0.59923(13) 0.60546(15) 0.65616(12) 0.0330(6) Uani 1 1 d . . . . .
H2B H 0.639798 0.621095 0.642722 0.040 Uiso 1 1 calc R U . . .
C2 C 0.51290(11) 0.66208(15) 0.94798(12) 0.0316(6) Uani 1 1 d . . . . .
C12B C 0.48170(12) 0.55983(15) 0.69280(14) 0.0367(6) Uani 1 1 d . . . . .
C8 C 0.49472(13) 0.83257(15) 0.84670(15) 0.0401(7) Uani 1 1 d . . . . .
H8 H 0.488138 0.884733 0.850584 0.048 Uiso 1 1 calc R U . . .
C7B C 0.47464(14) 0.41932(16) 0.84652(13) 0.0412(7) Uani 1 1 d . . . . .
H7B H 0.435610 0.402444 0.862804 0.049 Uiso 1 1 calc R U . . .
C8B C 0.53024(15) 0.39812(16) 0.87250(12) 0.0409(7) Uani 1 1 d . . . . .
H8B H 0.530221 0.366645 0.907025 0.049 Uiso 1 1 calc R U . . .
C3B C 0.54581(15) 0.62992(17) 0.62448(14) 0.0455(7) Uani 1 1 d . . . . .
H3B H 0.550272 0.661912 0.590540 0.055 Uiso 1 1 calc R U . . .
C5B C 0.42211(13) 0.53390(17) 0.71477(17) 0.0445(8) Uani 1 1 d . . . . .
H5B H 0.384322 0.547790 0.694449 0.053 Uiso 1 1 calc R U . . .
C4B C 0.48744(15) 0.60741(17) 0.64282(15) 0.0466(8) Uani 1 1 d . . . . .
H4B H 0.450767 0.623822 0.621876 0.056 Uiso 1 1 calc R U . . .
C6B C 0.41896(12) 0.48999(17) 0.76396(17) 0.0474(9) Uani 1 1 d . . . . .
H6B H 0.378704 0.474281 0.778183 0.057 Uiso 1 1 calc R U . . .
O7W O 0.86104(10) 0.58442(12) 0.93646(8) 0.0464(5) Uani 1 1 d G . . . .
H7WA H 0.826310 0.570742 0.954402 0.070 Uiso 1 1 d G U . . .
H7WB H 0.867257 0.629894 0.948777 0.070 Uiso 1 1 d G U . . .
O8W O 0.57959(18) 0.5176(3) 0.51164(13) 0.0695(16) Uani 0.5 1 d G . P A 1
H8WA H 0.595516 0.485871 0.486171 0.104 Uiso 0.5 1 d G U P B 1
H8WB H 0.572446 0.557417 0.490283 0.104 Uiso 0.5 1 d G U P C 1
O9W O 0.5439(2) 0.4531(3) 0.53298(16) 0.0719(15) Uani 0.5 1 d G . P A -1
H9WA H 0.517456 0.452587 0.562999 0.108 Uiso 0.5 1 d G U P D -1
H9WB H 0.532196 0.486702 0.506801 0.108 Uiso 0.5 1 d G U P E -1

loop_
_atom_site_aniso_label
_atom_site_aniso_U_11
_atom_site_aniso_U_22
_atom_site_aniso_U_33
_atom_site_aniso_U_23
_atom_site_aniso_U_13
_atom_site_aniso_U_12
Zn1 0.01833(17) 0.02681(18) 0.01630(16) 0.00182(12) 0.00003(11) 0.00018(11)
Cl1 0.0515(4) 0.0483(4) 0.0247(3) -0.0011(3) 0.0020(3) 0.0156(3)
O3W 0.0342(10) 0.0328(10) 0.0360(10) 0.0022(8) 0.0006(8) -0.0021(8)
O1W 0.0444(11) 0.0330(10) 0.0348(10) 0.0017(8) 0.0015(8) 0.0036(8)
O4W 0.0283(9) 0.0373(10) 0.0394(11) 0.0055(8) 0.0004(8) -0.0030(8)
O1 0.0368(10) 0.0339(10) 0.0422(11) 0.0107(8) 0.0083(8) 0.0024(8)
N1C 0.0200(9) 0.0306(10) 0.0166(9) 0.0030(8) -0.0003(7) 0.0010(8)
N10A 0.0223(9) 0.0279(10) 0.0175(9) 0.0024(8) 0.0013(7) -0.0022(8)
N10C 0.0203(9) 0.0249(10) 0.0185(9) 0.0018(8) -0.0006(7) 0.0018(8)
N1A 0.0214(9) 0.0295(10) 0.0174(9) 0.0042(8) 0.0002(7) 0.0007(8)
N1B 0.0227(10) 0.0244(10) 0.0257(10) 0.0003(8) -0.0047(8) -0.0007(8)
O5W 0.0471(12) 0.0471(12) 0.0372(11) -0.0130(10) 0.0038(9) -0.0023(9)
O3 0.0344(10) 0.0542(12) 0.0310(10) 0.0030(9) 0.0018(8) 0.0069(9)
O6W 0.0436(12) 0.0481(12) 0.0471(12) 0.0091(10) 0.0107(10) 0.0088(9)
N10B 0.0263(10) 0.0248(10) 0.0213(10) -0.0028(8) 0.0055(8) -0.0025(8)
O2W 0.0532(13) 0.0350(11) 0.0398(11) 0.0018(9) -0.0122(10) -0.0019(9)
C11A 0.0202(11) 0.0254(11) 0.0202(11) 0.0068(9) 0.0040(9) -0.0014(9)
C11C 0.0181(10) 0.0264(11) 0.0188(11) 0.0041(9) -0.0030(8) 0.0024(9)
C13C 0.0195(11) 0.0225(11) 0.0189(11) 0.0034(9) -0.0031(8) 0.0041(9)
C13A 0.0204(11) 0.0251(11) 0.0188(11) 0.0054(9) 0.0035(9) -0.0025(9)
C11B 0.0215(11) 0.0208(11) 0.0333(13) -0.0082(10) -0.0028(10) 0.0002(9)
C13B 0.0216(12) 0.0225(12) 0.0329(13) -0.0127(10) 0.0046(10) -0.0024(9)
C12A 0.0196(11) 0.0315(13) 0.0259(12) 0.0103(10) 0.0039(9) -0.0011(10)
C2C 0.0232(11) 0.0387(14) 0.0176(11) 0.0014(10) 0.0009(9) 0.0007(10)
C5 0.0216(11) 0.0292(13) 0.0322(13) 0.0073(11) 0.0010(10) 0.0010(10)
C12C 0.0202(11) 0.0285(12) 0.0241(12) 0.0057(10) -0.0034(9) 0.0020(9)
C14C 0.0258(12) 0.0235(11) 0.0226(11) 0.0024(9) -0.0046(9) 0.0027(9)
C6C 0.0287(12) 0.0283(13) 0.0279(12) 0.0005(10) -0.0071(10) -0.0007(10)
C14A 0.0289(12) 0.0251(12) 0.0251(12) 0.0040(10) 0.0070(10) -0.0034(10)
C2A 0.0270(12) 0.0378(14) 0.0188(11) 0.0034(10) -0.0002(9) 0.0013(10)
C4 0.0189(11) 0.0344(13) 0.0327(13) 0.0062(11) 0.0014(10) -0.0006(10)
C6 0.0250(12) 0.0413(15) 0.0301(13) 0.0060(11) -0.0010(10) -0.0055(11)
C5C 0.0227(11) 0.0305(13) 0.0311(13) 0.0066(11) -0.0048(10) -0.0038(10)
C8C 0.0324(13) 0.0309(13) 0.0200(11) 0.0013(10) 0.0026(10) 0.0062(10)
C9C 0.0240(11) 0.0303(12) 0.0202(11) 0.0024(10) 0.0022(9) 0.0035(10)
C7C 0.0363(13) 0.0252(12) 0.0221(12) -0.0022(10) -0.0044(10) 0.0037(10)
C8A 0.0351(14) 0.0331(13) 0.0204(12) -0.0005(10) -0.0003(10) -0.0077(11)
C3C 0.0244(12) 0.0437(15) 0.0198(12) 0.0065(11) 0.0025(9) 0.0001(10)
C9A 0.0260(12) 0.0315(13) 0.0196(11) 0.0029(10) -0.0025(9) -0.0013(10)
C9B 0.0437(15) 0.0289(13) 0.0214(12) -0.0019(10) 0.0079(11) -0.0049(11)
C14B 0.0291(13) 0.0249(12) 0.0461(16) -0.0187(12) 0.0160(12) -0.0076(10)
C9 0.0266(13) 0.0405(15) 0.0380(15) -0.0016(12) 0.0072(11) -0.0022(11)
C4C 0.0194(11) 0.0391(14) 0.0263(12) 0.0116(11) 0.0008(9) -0.0014(10)
C7A 0.0378(14) 0.0276(12) 0.0246(12) -0.0004(10) 0.0053(10) -0.0046(11)
C7 0.0249(12) 0.0413(15) 0.0439(16) 0.0210(13) -0.0020(11) -0.0043(11)
C6A 0.0331(13) 0.0269(12) 0.0328(14) 0.0027(11) 0.0092(11) 0.0029(10)
C4A 0.0202(11) 0.0373(14) 0.0301(13) 0.0140(11) 0.0015(10) 0.0016(10)
C5A 0.0268(12) 0.0280(13) 0.0358(14) 0.0078(11) 0.0076(10) 0.0043(10)
C3A 0.0256(12) 0.0439(15) 0.0226(12) 0.0091(11) -0.0030(10) -0.0012(11)
C2B 0.0381(14) 0.0299(13) 0.0311(14) 0.0068(11) -0.0096(11) -0.0043(11)
C2 0.0222(12) 0.0400(15) 0.0325(14) 0.0067(12) 0.0045(10) 0.0020(10)
C12B 0.0255(13) 0.0282(13) 0.0564(18) -0.0148(13) -0.0137(12) 0.0026(10)
C8 0.0294(14) 0.0246(13) 0.066(2) 0.0068(13) 0.0080(13) 0.0024(11)
C7B 0.0430(16) 0.0388(15) 0.0418(16) -0.0223(13) 0.0246(13) -0.0173(13)
C8B 0.063(2) 0.0339(14) 0.0258(13) -0.0068(11) 0.0189(13) -0.0181(14)
C3B 0.0514(18) 0.0415(16) 0.0436(17) 0.0089(14) -0.0234(14) -0.0003(14)
C5B 0.0232(13) 0.0344(15) 0.076(2) -0.0186(16) -0.0086(14) 0.0015(11)
C4B 0.0454(17) 0.0379(16) 0.0566(19) -0.0030(14) -0.0305(15) 0.0071(13)
C6B 0.0173(13) 0.0408(17) 0.084(3) -0.0343(17) 0.0101(14) -0.0058(11)
O7W 0.0486(12) 0.0502(12) 0.0404(11) 0.0036(10) 0.0161(9) 0.0035(10)
O8W 0.044(3) 0.079(4) 0.086(4) -0.039(3) 0.009(3) 0.008(2)
O9W 0.058(3) 0.070(3) 0.089(4) 0.005(3) -0.008(3) 0.013(3)

loop_
_atom_type_symbol
_atom_type_description
_atom_type_scat_dispersion_real
_atom_type_scat_dispersion_imag
_atom_type_scat_source
C C 0.0181 0.0091 'International Tables Vol C Tables 4.2.6.8 and 6.1.1.4'
H H 0.0000 0.0000 'International Tables Vol C Tables 4.2.6.8 and 6.1.1.4'
Cl Cl 0.3639 0.7018 'International Tables Vol C Tables 4.2.6.8 and 6.1.1.4'
N N 0.0311 0.0180 'International Tables Vol C Tables 4.2.6.8 and 6.1.1.4'
O O 0.0492 0.0322 'International Tables Vol C Tables 4.2.6.8 and 6.1.1.4'
Zn Zn -1.5491 0.6778 'International Tables Vol C Tables 4.2.6.8 and 6.1.1.4'

loop_
_geom_angle_atom_site_label_1
_geom_angle_atom_site_label_2
_geom_angle_atom_site_label_3
_geom_angle
_geom_angle_site_symmetry_1
_geom_angle_site_symmetry_3
_geom_angle_publ_flag
N10C Zn1 N1B 101.87(7) . . ?
N10C Zn1 N10A 163.58(7) . . ?
N1B Zn1 N10A 91.26(7) . . ?
N10C Zn1 N10B 94.15(7) . . ?
N1B Zn1 N10B 77.18(8) . . ?
N10A Zn1 N10B 98.40(7) . . ?
N10C Zn1 N1A 90.58(7) . . ?
N1B Zn1 N1A 166.66(8) . . ?
N10A Zn1 N1A 77.38(7) . . ?
N10B Zn1 N1A 97.36(7) . . ?
N10C Zn1 N1C 77.08(7) . . ?
N1B Zn1 N1C 96.87(7) . . ?
N10A Zn1 N1C 91.72(7) . . ?
N10B Zn1 N1C 168.31(8) . . ?
N1A Zn1 N1C 90.52(7) . . ?
H3WA O3W H3WB 104.4 . . ?
H1WA O1W H1WB 104.4 . . ?
H4WA O4W H4WB 104.4 . . ?
C2C N1C C11C 118.2(2) . . ?
C2C N1C Zn1 128.63(17) . . ?
C11C N1C Zn1 113.11(14) . . ?
C9A N10A C13A 118.1(2) . . ?
C9A N10A Zn1 128.47(17) . . ?
C13A N10A Zn1 113.37(15) . . ?
C9C N10C C13C 118.3(2) . . ?
C9C N10C Zn1 127.56(16) . . ?
C13C N10C Zn1 113.88(14) . . ?
C2A N1A C11A 118.4(2) . . ?
C2A N1A Zn1 128.69(17) . . ?
C11A N1A Zn1 112.69(14) . . ?
C2B N1B C11B 118.2(2) . . ?
C2B N1B Zn1 127.67(17) . . ?
C11B N1B Zn1 113.89(16) . . ?
H5WA O5W H5WB 104.5 . . ?
H6WA O6W H6WB 104.3 . . ?
C9B N10B C13B 118.1(2) . . ?
C9B N10B Zn1 128.23(18) . . ?
C13B N10B Zn1 113.65(16) . . ?
H2WA O2W H2WB 104.6 . . ?
N1A C11A C12A 122.5(2) . . ?
N1A C11A C13A 117.8(2) . . ?
C12A C11A C13A 119.6(2) . . ?
N1C C11C C12C 122.7(2) . . ?
N1C C11C C13C 117.7(2) . . ?
C12C C11C C13C 119.6(2) . . ?
N10C C13C C14C 122.6(2) . . ?
N10C C13C C11C 117.7(2) . . ?
C14C C13C C11C 119.7(2) . . ?
N10A C13A C14A 122.6(2) . . ?
N10A C13A C11A 117.9(2) . . ?
C14A C13A C11A 119.4(2) . . ?
N1B C11B C12B 122.4(2) . . ?
N1B C11B C13B 117.5(2) . . ?
C12B C11B C13B 120.1(2) . . ?
N10B C13B C14B 122.9(2) . . ?
N10B C13B C11B 117.6(2) . . ?
C14B C13B C11B 119.5(2) . . ?
C11A C12A C4A 117.5(2) . . ?
C11A C12A C5A 119.2(2) . . ?
C4A C12A C5A 123.3(2) . . ?
N1C C2C C3C 122.8(2) . . ?
N1C C2C H2C 118.6 . . ?
C3C C2C H2C 118.6 . . ?
C6 C5 C4 121.5(2) . . ?
C6 C5 H5 119.3 . . ?
C4 C5 H5 119.3 . . ?
C11C C12C C4C 117.5(2) . . ?
C11C C12C C5C 119.4(2) . . ?
C4C C12C C5C 123.1(2) . . ?
C7C C14C C13C 117.4(2) . . ?
C7C C14C C6C 123.2(2) . . ?
C13C C14C C6C 119.3(2) . . ?
C5C C6C C14C 121.0(2) . . ?
C5C C6C H6C 119.5 . . ?
C14C C6C H6C 119.5 . . ?
C13A C14A C7A 117.7(2) . . ?
C13A C14A C6A 119.4(2) . . ?
C7A C14A C6A 122.9(2) . . ?
N1A C2A C3A 122.8(2) . . ?
N1A C2A H2A 118.6 . . ?
C3A C2A H2A 118.6 . . ?
C5 C4 C9 118.9(2) . . ?
C5 C4 C2 119.4(2) . . ?
C9 C4 C2 121.7(2) . . ?
C5 C6 C7 120.0(3) . . ?
C5 C6 H6 120.0 . . ?
C7 C6 H6 120.0 . . ?
C6C C5C C12C 121.0(2) . . ?
C6C C5C H5C 119.5 . . ?
C12C C5C H5C 119.5 . . ?
C7C C8C C9C 119.0(2) . . ?
C7C C8C H8C 120.5 . . ?
C9C C8C H8C 120.5 . . ?
N10C C9C C8C 122.9(2) . . ?
N10C C9C H9C 118.6 . . ?
C8C C9C H9C 118.6 . . ?
C8C C7C C14C 119.7(2) . . ?
C8C C7C H7C 120.2 . . ?
C14C C7C H7C 120.2 . . ?
C7A C8A C9A 119.5(2) . . ?
C7A C8A H8A 120.2 . . ?
C9A C8A H8A 120.2 . . ?
C4C C3C C2C 119.5(2) . . ?
C4C C3C H3C 120.3 . . ?
C2C C3C H3C 120.3 . . ?
N10A C9A C8A 122.8(2) . . ?
N10A C9A H9A 118.6 . . ?
C8A C9A H9A 118.6 . . ?
N10B C9B C8B 122.4(3) . . ?
N10B C9B H9B 118.8 . . ?
C8B C9B H9B 118.8 . . ?
C7B C14B C13B 117.2(3) . . ?
C7B C14B C6B 124.2(3) . . ?
C13B C14B C6B 118.5(3) . . ?
C4 C9 C8 120.3(3) . . ?
C4 C9 H9 119.8 . . ?
C8 C9 H9 119.8 . . ?
C3C C4C C12C 119.3(2) . . ?
C3C C4C H4C 120.4 . . ?
C12C C4C H4C 120.3 . . ?
C8A C7A C14A 119.3(2) . . ?
C8A C7A H7A 120.4 . . ?
C14A C7A H7A 120.4 . . ?
C6 C7 C8 119.3(2) . . ?
C6 C7 H7 120.3 . . ?
C8 C7 H7 120.3 . . ?
C5A C6A C14A 121.3(2) . . ?
C5A C6A H6A 119.4 . . ?
C14A C6A H6A 119.4 . . ?
C3A C4A C12A 119.6(2) . . ?
C3A C4A H4A 120.2 . . ?
C12A C4A H4A 120.2 . . ?
C6A C5A C12A 121.0(2) . . ?
C6A C5A H5A 119.5 . . ?
C12A C5A H5A 119.5 . . ?
C4A C3A C2A 119.3(2) . . ?
C4A C3A H3A 120.4 . . ?
C2A C3A H3A 120.4 . . ?
N1B C2B C3B 122.8(3) . . ?
N1B C2B H2B 118.6 . . ?
C3B C2B H2B 118.6 . . ?
O3 C2 O1 125.1(2) . . ?
O3 C2 C4 116.9(2) . . ?
O1 C2 C4 118.0(2) . . ?
C4B C12B C11B 117.7(3) . . ?
C4B C12B C5B 122.9(3) . . ?
C11B C12B C5B 119.4(3) . . ?
C9 C8 C7 120.0(3) . . ?
C9 C8 H8 120.0 . . ?
C7 C8 H8 120.0 . . ?
C8B C7B C14B 120.0(2) . . ?
C8B C7B H7B 120.0 . . ?
C14B C7B H7B 120.0 . . ?
C7B C8B C9B 119.3(3) . . ?
C7B C8B H8B 120.3 . . ?
C9B C8B H8B 120.3 . . ?
C4B C3B C2B 119.3(3) . . ?
C4B C3B H3B 120.3 . . ?
C2B C3B H3B 120.3 . . ?
C6B C5B C12B 120.7(3) . . ?
C6B C5B H5B 119.7 . . ?
C12B C5B H5B 119.7 . . ?
C3B C4B C12B 119.6(3) . . ?
C3B C4B H4B 120.2 . . ?
C12B C4B H4B 120.2 . . ?
C5B C6B C14B 121.8(3) . . ?
C5B C6B H6B 119.1 . . ?
C14B C6B H6B 119.1 . . ?
H7WA O7W H7WB 104.4 . . ?
O9W O8W H8WA 83.7 . . ?
O9W O8W H8WB 137.5 . . ?
H8WA O8W H8WB 104.7 . . ?
O8W O9W H9WA 126.1 . . ?
O8W O9W H9WB 52.0 . . ?
H9WA O9W H9WB 109.5 . . ?

loop_
_geom_bond_atom_site_label_1
_geom_bond_atom_site_label_2
_geom_bond_distance
_geom_bond_site_symmetry_2
_geom_bond_publ_flag
Zn1 N10C 2.1582(19) . ?
Zn1 N1B 2.1585(19) . ?
Zn1 N10A 2.161(2) . ?
Zn1 N10B 2.1629(19) . ?
Zn1 N1A 2.1779(19) . ?
Zn1 N1C 2.1806(19) . ?
O3W H3WA 0.8700 . ?
O3W H3WB 0.8705 . ?
O1W H1WA 0.8698 . ?
O1W H1WB 0.8710 . ?
O4W H4WA 0.8699 . ?
O4W H4WB 0.8713 . ?
O1 C2 1.262(3) . ?
N1C C2C 1.331(3) . ?
N1C C11C 1.362(3) . ?
N10A C9A 1.335(3) . ?
N10A C13A 1.355(3) . ?
N10C C9C 1.327(3) . ?
N10C C13C 1.360(3) . ?
N1A C2A 1.331(3) . ?
N1A C11A 1.358(3) . ?
N1B C2B 1.330(3) . ?
N1B C11B 1.357(3) . ?
O5W H5WA 0.8706 . ?
O5W H5WB 0.8700 . ?
O3 C2 1.259(3) . ?
O6W H6WA 0.8719 . ?
O6W H6WB 0.8700 . ?
N10B C9B 1.332(3) . ?
N10B C13B 1.360(3) . ?
O2W H2WA 0.8708 . ?
O2W H2WB 0.8680 . ?
C11A C12A 1.407(3) . ?
C11A C13A 1.443(3) . ?
C11C C12C 1.407(3) . ?
C11C C13C 1.439(3) . ?
C13C C14C 1.407(3) . ?
C13A C14A 1.408(3) . ?
C11B C12B 1.406(3) . ?
C11B C13B 1.437(4) . ?
C13B C14B 1.409(3) . ?
C12A C4A 1.411(4) . ?
C12A C5A 1.433(4) . ?
C2C C3C 1.403(3) . ?
C2C H2C 0.9500 . ?
C5 C6 1.377(4) . ?
C5 C4 1.377(4) . ?
C5 H5 0.9500 . ?
C12C C4C 1.413(3) . ?
C12C C5C 1.431(4) . ?
C14C C7C 1.407(3) . ?
C14C C6C 1.431(3) . ?
C6C C5C 1.356(4) . ?
C6C H6C 0.9500 . ?
C14A C7A 1.410(4) . ?
C14A C6A 1.427(4) . ?
C2A C3A 1.403(4) . ?
C2A H2A 0.9500 . ?
C4 C9 1.381(4) . ?
C4 C2 1.522(4) . ?
C6 C7 1.378(4) . ?
C6 H6 0.9500 . ?
C5C H5C 0.9500 . ?
C8C C7C 1.371(4) . ?
C8C C9C 1.402(4) . ?
C8C H8C 0.9500 . ?
C9C H9C 0.9500 . ?
C7C H7C 0.9500 . ?
C8A C7A 1.364(4) . ?
C8A C9A 1.400(4) . ?
C8A H8A 0.9500 . ?
C3C C4C 1.369(4) . ?
C3C H3C 0.9500 . ?
C9A H9A 0.9500 . ?
C9B C8B 1.409(4) . ?
C9B H9B 0.9500 . ?
C14B C7B 1.402(4) . ?
C14B C6B 1.445(4) . ?
C9 C8 1.389(4) . ?
C9 H9 0.9500 . ?
C4C H4C 0.9500 . ?
C7A H7A 0.9500 . ?
C7 C8 1.394(4) . ?
C7 H7 0.9500 . ?
C6A C5A 1.351(4) . ?
C6A H6A 0.9500 . ?
C4A C3A 1.365(4) . ?
C4A H4A 0.9500 . ?
C5A H5A 0.9500 . ?
C3A H3A 0.9500 . ?
C2B C3B 1.400(4) . ?
C2B H2B 0.9500 . ?
C12B C4B 1.402(5) . ?
C12B C5B 1.428(4) . ?
C8 H8 0.9500 . ?
C7B C8B 1.363(5) . ?
C7B H7B 0.9500 . ?
C8B H8B 0.9500 . ?
C3B C4B 1.360(5) . ?
C3B H3B 0.9500 . ?
C5B C6B 1.345(5) . ?
C5B H5B 0.9500 . ?
C4B H4B 0.9500 . ?
C6B H6B 0.9500 . ?
O7W H7WA 0.8700 . ?
O7W H7WB 0.8701 . ?
O8W O9W 1.4601 . ?
O8W H8WA 0.8695 . ?
O8W H8WB 0.8691 . ?
O9W H9WA 0.8684 . ?
O9W H9WB 0.8718 . ?

loop_
_geom_hbond_atom_site_label_D
_geom_hbond_atom_site_label_H
_geom_hbond_atom_site_label_A
_geom_hbond_distance_DH
_geom_hbond_distance_HA
_geom_hbond_distance_DA
_geom_hbond_angle_DHA
_geom_hbond_site_symmetry_A
_geom_hbond_publ_flag
O3W H3WB O1W 0.87 1.93 2.7922(17) 170.3 8_755 yes
O3W H3WA O4W 0.87 1.92 2.778(3) 169.5 2_664 yes
O1W H1WA O3 0.87 1.84 2.713(3) 178.1 7_575 yes
O4W H4WA O1 0.87 1.93 2.803(2) 178.3 . yes
O4W H4WB O1 0.87 1.94 2.812(2) 174.4 5_667 yes
O5W H5WA O4W 0.87 2.13 2.912(3) 149.4 . yes
O6W H6WA O5W 0.87 1.94 2.798(3) 169.1 . yes
O6W H6WB O3 0.87 2.00 2.820(3) 157.2 5_667 yes
O2W H2WA O3W 0.87 1.93 2.786(3) 167.7 . yes
O7W H7WB O6W 0.87 1.94 2.797(3) 168.8 8_765 yes
O7W H7WA O2W 0.87 1.88 2.732(3) 164.4 2_665 yes
O8W^a H8WA^a O7W 0.87 1.91 2.774(5) 173.2 2_664 yes
O1W H1WB Cl1 0.87 2.35 3.2001(15) 165.2 . yes
O5W H5WB Cl1 0.87 2.34 3.196(2) 168.9 2_665 yes
O2W H2WB Cl1 0.87 2.35 3.211(2) 174.7 . yes
C2C H2C O3W 0.95 2.63 3.270(3) 125.2 . yes
C9C H9C O1 0.95 2.55 3.281(3) 134.2 . yes
C9A H9A O9W^a 0.95 2.61 3.299(4) 129.7 . yes
C9B H9B O5W 0.95 2.48 3.267(4) 139.5 . yes
C4B H4B O7W 0.95 2.40 3.223(3) 144.7 6_557 yes

loop_
_geom_torsion_atom_site_label_1
_geom_torsion_atom_site_label_2
_geom_torsion_atom_site_label_3
_geom_torsion_atom_site_label_4
_geom_torsion
_geom_torsion_site_symmetry_1
_geom_torsion_site_symmetry_2
_geom_torsion_site_symmetry_3
_geom_torsion_site_symmetry_4
_geom_torsion_publ_flag
C2A N1A C11A C12A -0.6(3) . . . . ?
Zn1 N1A C11A C12A 174.27(17) . . . . ?
C2A N1A C11A C13A 177.9(2) . . . . ?
Zn1 N1A C11A C13A -7.2(2) . . . . ?
C2C N1C C11C C12C -0.1(3) . . . . ?
Zn1 N1C C11C C12C 176.51(17) . . . . ?
C2C N1C C11C C13C 178.7(2) . . . . ?
Zn1 N1C C11C C13C -4.7(2) . . . . ?
C9C N10C C13C C14C 0.2(3) . . . . ?
Zn1 N10C C13C C14C -174.78(17) . . . . ?
C9C N10C C13C C11C -178.7(2) . . . . ?
Zn1 N10C C13C C11C 6.4(2) . . . . ?
N1C C11C C13C N10C -1.1(3) . . . . ?
C12C C11C C13C N10C 177.8(2) . . . . ?
N1C C11C C13C C14C -180.0(2) . . . . ?
C12C C11C C13C C14C -1.1(3) . . . . ?
C9A N10A C13A C14A 1.6(3) . . . . ?
Zn1 N10A C13A C14A -175.48(17) . . . . ?
C9A N10A C13A C11A -177.2(2) . . . . ?
Zn1 N10A C13A C11A 5.8(2) . . . . ?
N1A C11A C13A N10A 1.1(3) . . . . ?
C12A C11A C13A N10A 179.6(2) . . . . ?
N1A C11A C13A C14A -177.7(2) . . . . ?
C12A C11A C13A C14A 0.8(3) . . . . ?
C2B N1B C11B C12B -0.6(4) . . . . ?
Zn1 N1B C11B C12B -175.72(19) . . . . ?
C2B N1B C11B C13B 179.2(2) . . . . ?
Zn1 N1B C11B C13B 4.1(3) . . . . ?
C9B N10B C13B C14B -1.2(3) . . . . ?
Zn1 N10B C13B C14B 179.01(18) . . . . ?
C9B N10B C13B C11B 179.5(2) . . . . ?
Zn1 N10B C13B C11B -0.3(3) . . . . ?
N1B C11B C13B N10B -2.6(3) . . . . ?
C12B C11B C13B N10B 177.2(2) . . . . ?
N1B C11B C13B C14B 178.1(2) . . . . ?
C12B C11B C13B C14B -2.1(3) . . . . ?
N1A C11A C12A C4A 0.5(3) . . . . ?
C13A C11A C12A C4A -178.0(2) . . . . ?
N1A C11A C12A C5A 179.3(2) . . . . ?
C13A C11A C12A C5A 0.8(3) . . . . ?
C11C N1C C2C C3C -0.5(3) . . . . ?
Zn1 N1C C2C C3C -176.49(18) . . . . ?
N1C C11C C12C C4C 0.8(3) . . . . ?
C13C C11C C12C C4C -177.9(2) . . . . ?
N1C C11C C12C C5C 180.0(2) . . . . ?
C13C C11C C12C C5C 1.2(3) . . . . ?
N10C C13C C14C C7C 0.1(3) . . . . ?
C11C C13C C14C C7C 179.0(2) . . . . ?
N10C C13C C14C C6C -178.7(2) . . . . ?
C11C C13C C14C C6C 0.1(3) . . . . ?
C7C C14C C6C C5C -177.9(2) . . . . ?
C13C C14C C6C C5C 0.9(3) . . . . ?
N10A C13A C14A C7A -1.9(3) . . . . ?
C11A C13A C14A C7A 176.8(2) . . . . ?
N10A C13A C14A C6A 179.2(2) . . . . ?
C11A C13A C14A C6A -2.1(3) . . . . ?
C11A N1A C2A C3A 0.3(4) . . . . ?
Zn1 N1A C2A C3A -173.61(18) . . . . ?
C6 C5 C4 C9 -1.7(4) . . . . ?
C6 C5 C4 C2 178.5(2) . . . . ?
C4 C5 C6 C7 0.4(4) . . . . ?
C14C C6C C5C C12C -0.8(4) . . . . ?
C11C C12C C5C C6C -0.2(4) . . . . ?
C4C C12C C5C C6C 178.9(2) . . . . ?
C13C N10C C9C C8C -0.5(3) . . . . ?
Zn1 N10C C9C C8C 173.68(17) . . . . ?
C7C C8C C9C N10C 0.5(4) . . . . ?
C9C C8C C7C C14C -0.2(4) . . . . ?
C13C C14C C7C C8C -0.1(3) . . . . ?
C6C C14C C7C C8C 178.7(2) . . . . ?
N1C C2C C3C C4C 0.3(4) . . . . ?
C13A N10A C9A C8A 0.2(3) . . . . ?
Zn1 N10A C9A C8A 176.73(17) . . . . ?
C7A C8A C9A N10A -1.5(4) . . . . ?
C13B N10B C9B C8B 0.3(4) . . . . ?
Zn1 N10B C9B C8B -179.90(18) . . . . ?
N10B C13B C14B C7B 1.3(4) . . . . ?
C11B C13B C14B C7B -179.4(2) . . . . ?
N10B C13B C14B C6B -177.5(2) . . . . ?
C11B C13B C14B C6B 1.8(3) . . . . ?
C5 C4 C9 C8 1.9(4) . . . . ?
C2 C4 C9 C8 -178.3(2) . . . . ?
C2C C3C C4C C12C 0.5(4) . . . . ?
C11C C12C C4C C3C -1.1(3) . . . . ?
C5C C12C C4C C3C 179.9(2) . . . . ?
C9A C8A C7A C14A 1.1(4) . . . . ?
C13A C14A C7A C8A 0.5(3) . . . . ?
C6A C14A C7A C8A 179.4(2) . . . . ?
C5 C6 C7 C8 0.6(4) . . . . ?
C13A C14A C6A C5A 1.8(4) . . . . ?
C7A C14A C6A C5A -177.1(2) . . . . ?
C11A C12A C4A C3A -0.1(3) . . . . ?
C5A C12A C4A C3A -178.8(2) . . . . ?
C14A C6A C5A C12A -0.1(4) . . . . ?
C11A C12A C5A C6A -1.2(4) . . . . ?
C4A C12A C5A C6A 177.6(2) . . . . ?
C12A C4A C3A C2A -0.2(4) . . . . ?
N1A C2A C3A C4A 0.1(4) . . . . ?
C11B N1B C2B C3B 1.1(4) . . . . ?
Zn1 N1B C2B C3B 175.5(2) . . . . ?
C5 C4 C2 O3 179.9(2) . . . . ?
C9 C4 C2 O3 0.1(4) . . . . ?
C5 C4 C2 O1 -0.1(3) . . . . ?
C9 C4 C2 O1 180.0(2) . . . . ?
N1B C11B C12B C4B -0.4(4) . . . . ?
C13B C11B C12B C4B 179.8(2) . . . . ?
N1B C11B C12B C5B -179.5(2) . . . . ?
C13B C11B C12B C5B 0.7(4) . . . . ?
C4 C9 C8 C7 -0.8(4) . . . . ?
C6 C7 C8 C9 -0.4(4) . . . . ?
C13B C14B C7B C8B -0.5(4) . . . . ?
C6B C14B C7B C8B 178.2(2) . . . . ?
C14B C7B C8B C9B -0.3(4) . . . . ?
N10B C9B C8B C7B 0.4(4) . . . . ?
N1B C2B C3B C4B -0.7(5) . . . . ?
C4B C12B C5B C6B -178.1(3) . . . . ?
C11B C12B C5B C6B 1.0(4) . . . . ?
C2B C3B C4B C12B -0.4(5) . . . . ?
C11B C12B C4B C3B 0.8(4) . . . . ?
C5B C12B C4B C3B 179.9(3) . . . . ?
C12B C5B C6B C14B -1.3(4) . . . . ?
C7B C14B C6B C5B -178.8(3) . . . . ?
C13B C14B C6B C5B -0.1(4) . . . . ?
